data_7059777
loop_
_publ_author_name
'Dutta, Basudeb'
'Dey, Sunanda'
'Pal, Kunal'
'Bera, Sambhunath'
'Naaz, Sanobar'
'Jana, Kuladip'
'Sinha, Chittaranjan'
'Mir, Mohammad Hedayetullah'

_publ_section_title
;
 Supramolecular assembly of a 4-(1-naphthylvinyl)pyridine-appended Zn(ii)
 coordination compound for the turn-on fluorescence sensing of trivalent
 metal ions (Fe3+, Al3+, and Cr3+) and cell imaging application
;
_journal_issue 30
_journal_name_full 'New Journal of Chemistry'
_journal_page_first 13163
_journal_page_last 13171
_journal_paper_doi 10.1039/D0NJ01608J
_journal_volume 44
_journal_year 2020
_chemical_formula_moiety 'C36 H26 N4 S2 Zn'
_chemical_formula_sum 'C36 H26 N4 S2 Zn'
_chemical_formula_weight 644.10
_space_group_crystal_system monoclinic
_space_group_IT_number 15
_space_group_name_Hall '-C 2yc'
_space_group_name_H-M_alt 'C 1 2/c 1'
_atom_sites_solution_hydrogens geom
_audit_creation_date 2020-06-22
_audit_creation_method
;
Olex2 1.3-dev
(compiled 2020.05.13 svn.r35546bd3 for OlexSys, GUI svn.r5830)
;
_audit_update_record
;
2020-07-01 deposited with the CCDC.	2020-07-06 downloaded from the CCDC.
;
_cell_angle_alpha 90
_cell_angle_beta 118.990(4)
_cell_angle_gamma 90
_cell_formula_units_Z 4
_cell_length_a 33.760(4)
_cell_length_b 6.1009(6)
_cell_length_c 17.523(2)
_cell_measurement_reflns_used 5921
_cell_measurement_temperature 273(2)
_cell_measurement_theta_max 25.52
_cell_measurement_theta_min 2.66
_cell_volume 3156.9(6)
_computing_cell_refinement 'Bruker SAINT'
_computing_data_collection 'Bruker APEX2'
_computing_data_reduction 'Bruker SAINT'
_computing_molecular_graphics 'Olex2 1.3-dev (Dolomanov et al., 2009)'
_computing_publication_material 'Olex2 1.3-dev (Dolomanov et al., 2009)'
_computing_structure_refinement 'SHELXL 2018/3 (Sheldrick, 2015)'
_computing_structure_solution 'SHELXT 2014/5 (Sheldrick, 2014)'
_diffrn_ambient_temperature 273.15
_diffrn_measured_fraction_theta_full 0.997
_diffrn_measured_fraction_theta_max 0.997
_diffrn_measurement_device_type 'Bruker APEX-II CCD'
_diffrn_measurement_method '\f and \w scans'
_diffrn_radiation_type MoK\a
_diffrn_radiation_wavelength 0.71073
_diffrn_reflns_av_R_equivalents 0.0365
_diffrn_reflns_av_unetI/netI 0.0252
_diffrn_reflns_Laue_measured_fraction_full 0.997
_diffrn_reflns_Laue_measured_fraction_max 0.997
_diffrn_reflns_limit_h_max 40
_diffrn_reflns_limit_h_min -40
_diffrn_reflns_limit_k_max 7
_diffrn_reflns_limit_k_min -7
_diffrn_reflns_limit_l_max 20
_diffrn_reflns_limit_l_min -20
_diffrn_reflns_number 18433
_diffrn_reflns_point_group_measured_fraction_full 0.997
_diffrn_reflns_point_group_measured_fraction_max 0.997
_diffrn_reflns_theta_full 24.998
_diffrn_reflns_theta_max 24.998
_diffrn_reflns_theta_min 3.410
_exptl_absorpt_coefficient_mu 0.942
_exptl_crystal_colour yellow
_exptl_crystal_colour_primary yellow
_exptl_crystal_density_diffrn 1.355
_exptl_crystal_description needle
_exptl_crystal_F_000 1328
_exptl_crystal_size_max 0.121
_exptl_crystal_size_mid 0.11
_exptl_crystal_size_min 0.102
_refine_diff_density_max 0.177
_refine_diff_density_min -0.223
_refine_diff_density_rms 0.035
_refine_ls_extinction_method none
_refine_ls_goodness_of_fit_ref 1.040
_refine_ls_hydrogen_treatment constr
_refine_ls_matrix_type full
_refine_ls_number_parameters 195
_refine_ls_number_reflns 2774
_refine_ls_number_restraints 0
_refine_ls_restrained_S_all 1.040
_refine_ls_R_factor_all 0.0454
_refine_ls_R_factor_gt 0.0333
_refine_ls_shift/su_max 0.000
_refine_ls_shift/su_mean 0.000
_refine_ls_structure_factor_coef Fsqd
_refine_ls_weighting_details 'w=1/[\s^2^(Fo^2^)+(0.0453P)^2^+1.5330P] where P=(Fo^2^+2Fc^2^)/3'
_refine_ls_weighting_scheme calc
_refine_ls_wR_factor_gt 0.0860
_refine_ls_wR_factor_ref 0.0952
_reflns_Friedel_coverage 0.000
_reflns_number_gt 2257
_reflns_number_total 2774
_reflns_threshold_expression 'I > 2\s(I)'
_cod_data_source_file d0nj01608j2.cif
_cod_data_source_block crs_bdmc20_0m_a
_cod_depositor_comments
;Adding full bibliography for 7059777.cif.

 Adding full bibliography for 7059777.cif.
;
_cod_database_code 7059777
_shelx_shelxl_version_number 2018/3
_shelx_space_group_comment
;
The symmetry employed for this shelxl refinement is uniquely defined
by the following loop, which should always be used as a source of
symmetry information in preference to the above space-group names.
They are only intended as comments.
;
_olex2_refinement_description
;
1. Fixed Uiso
 At 1.2 times of:
  All C(H) groups
2.a Aromatic/amide H refined with riding coordinates:
 C7(H7), C9(H9), C4(H4), C6(H6), C5(H5), C14(H14), C2(H2), C1(H1), C10(H10),
 C11(H11), C17(H17), C15(H15), C16(H16)
;
_olex2_submission_special_instructions 'No special instructions were received'

loop_
_space_group_symop_operation_xyz
'x, y, z'
'-x, y, -z+1/2'
'x+1/2, y+1/2, z'
'-x+1/2, y+1/2, -z+1/2'
'-x, -y, -z'
'x, -y, z-1/2'
'-x+1/2, -y+1/2, -z'
'x+1/2, -y+1/2, z-1/2'

loop_
_atom_site_label
_atom_site_type_symbol
_atom_site_fract_x
_atom_site_fract_y
_atom_site_fract_z
_atom_site_U_iso_or_equiv
_atom_site_adp_type
_atom_site_occupancy
_atom_site_site_symmetry_order
_atom_site_calc_flag
_atom_site_refinement_flags_posn
_atom_site_refinement_flags_adp
_atom_site_refinement_flags_occupancy
_atom_site_disorder_assembly
_atom_site_disorder_group
Zn01 Zn 0.500000 0.21491(6) 0.750000 0.06379(16) Uani 1 2 d S T P . .
S1 S 0.43429(4) -0.20739(15) 0.49628(5) 0.1073(3) Uani 1 1 d . . . . .
N1 N 0.54411(6) 0.4321(3) 0.74485(12) 0.0584(5) Uani 1 1 d . . . . .
C8 C 0.69022(8) 1.2180(3) 0.80435(15) 0.0562(5) Uani 1 1 d . . . . .
N2 N 0.47172(8) 0.0590(4) 0.64162(16) 0.0847(7) Uani 1 1 d . . . . .
C3 C 0.59674(7) 0.7844(4) 0.74170(14) 0.0558(5) Uani 1 1 d . . . . .
C7 C 0.66190(7) 1.0375(4) 0.80562(14) 0.0586(5) Uani 1 1 d . . . . .
H7 H 0.671383 0.967846 0.858893 0.070 Uiso 1 1 calc R U . . .
C13 C 0.73680(8) 1.2338(4) 0.86852(14) 0.0581(5) Uani 1 1 d . . . . .
C9 C 0.67145(8) 1.3777(4) 0.74143(16) 0.0646(6) Uani 1 1 d . . . . .
H9 H 0.641184 1.366254 0.699037 0.078 Uiso 1 1 calc R U . . .
C4 C 0.59952(8) 0.7083(4) 0.81905(15) 0.0651(6) Uani 1 1 d . . . . .
H4 H 0.619142 0.775438 0.871683 0.078 Uiso 1 1 calc R U . . .
C6 C 0.62424(7) 0.9637(4) 0.73875(15) 0.0618(6) Uani 1 1 d . . . . .
H6 H 0.614539 1.032467 0.685242 0.074 Uiso 1 1 calc R U . . .
C18 C 0.45620(8) -0.0499(4) 0.58017(17) 0.0695(6) Uani 1 1 d . . . . .
C5 C 0.57362(8) 0.5360(4) 0.81792(15) 0.0679(6) Uani 1 1 d . . . . .
H5 H 0.576560 0.487700 0.870753 0.081 Uiso 1 1 calc R U . . .
C14 C 0.75999(8) 1.0724(4) 0.93275(16) 0.0743(7) Uani 1 1 d . . . . .
H14 H 0.744469 0.948547 0.934807 0.089 Uiso 1 1 calc R U . . .
C12 C 0.76195(8) 1.4203(4) 0.86672(16) 0.0659(6) Uani 1 1 d . . . . .
C2 C 0.56546(8) 0.6781(4) 0.66600(15) 0.0684(6) Uani 1 1 d . . . . .
H2 H 0.561277 0.724847 0.612081 0.082 Uiso 1 1 calc R U . . .
C1 C 0.54086(7) 0.5054(4) 0.67038(15) 0.0677(6) Uani 1 1 d . . . . .
H1 H 0.520829 0.435484 0.618751 0.081 Uiso 1 1 calc R U . . .
C10 C 0.69673(9) 1.5564(4) 0.73967(18) 0.0748(7) Uani 1 1 d . . . . .
H10 H 0.683340 1.660751 0.695741 0.090 Uiso 1 1 calc R U . . .
C11 C 0.74061(10) 1.5791(4) 0.80144(18) 0.0747(7) Uani 1 1 d . . . . .
H11 H 0.756819 1.701531 0.800601 0.090 Uiso 1 1 calc R U . . .
C17 C 0.80826(10) 1.4370(5) 0.9299(2) 0.0881(9) Uani 1 1 d . . . . .
H17 H 0.824730 1.558876 0.929609 0.106 Uiso 1 1 calc R U . . .
C15 C 0.80463(10) 1.0952(5) 0.99158(19) 0.0936(9) Uani 1 1 d . . . . .
H15 H 0.819271 0.986875 1.033269 0.112 Uiso 1 1 calc R U . . .
C16 C 0.82887(11) 1.2807(6) 0.9901(2) 0.1000(10) Uani 1 1 d . . . . .
H16 H 0.859332 1.295117 1.031016 0.120 Uiso 1 1 calc R U . . .

loop_
_atom_site_aniso_label
_atom_site_aniso_U_11
_atom_site_aniso_U_22
_atom_site_aniso_U_33
_atom_site_aniso_U_23
_atom_site_aniso_U_13
_atom_site_aniso_U_12
Zn01 0.0613(3) 0.0553(2) 0.0713(3) 0.000 0.0294(2) 0.000
S1 0.1265(7) 0.1150(7) 0.0535(4) -0.0105(4) 0.0224(4) 0.0072(5)
N1 0.0504(10) 0.0615(11) 0.0583(11) 0.0017(9) 0.0224(9) 0.0043(8)
C8 0.0591(13) 0.0558(12) 0.0596(13) -0.0014(10) 0.0335(11) 0.0030(10)
N2 0.0897(16) 0.0749(14) 0.0876(15) -0.0175(12) 0.0414(13) -0.0102(12)
C3 0.0460(11) 0.0601(12) 0.0577(13) 0.0061(10) 0.0223(10) 0.0076(9)
C7 0.0591(13) 0.0597(13) 0.0574(12) 0.0055(10) 0.0286(11) 0.0046(10)
C13 0.0597(13) 0.0598(13) 0.0566(13) -0.0100(10) 0.0297(11) -0.0003(10)
C9 0.0622(14) 0.0610(13) 0.0728(15) 0.0084(12) 0.0344(12) 0.0100(11)
C4 0.0644(14) 0.0711(15) 0.0522(13) -0.0034(11) 0.0224(11) -0.0091(11)
C6 0.0576(13) 0.0678(14) 0.0560(13) 0.0089(11) 0.0245(11) 0.0027(11)
C18 0.0690(15) 0.0687(15) 0.0678(15) 0.0116(13) 0.0307(13) 0.0085(12)
C5 0.0747(15) 0.0726(15) 0.0533(13) 0.0031(11) 0.0287(12) -0.0066(12)
C14 0.0696(15) 0.0731(16) 0.0659(15) -0.0037(12) 0.0215(13) -0.0020(12)
C12 0.0698(15) 0.0662(15) 0.0715(15) -0.0209(12) 0.0420(13) -0.0120(12)
C2 0.0573(13) 0.0908(18) 0.0478(12) 0.0048(12) 0.0181(11) -0.0060(12)
C1 0.0532(13) 0.0829(16) 0.0555(13) -0.0048(12) 0.0171(11) -0.0065(12)
C10 0.0895(19) 0.0583(14) 0.0906(18) 0.0115(13) 0.0546(16) 0.0107(13)
C11 0.0941(19) 0.0577(14) 0.0923(18) -0.0097(13) 0.0611(16) -0.0114(13)
C17 0.0776(18) 0.091(2) 0.094(2) -0.0333(17) 0.0408(17) -0.0230(16)
C15 0.0755(18) 0.101(2) 0.0732(17) -0.0056(16) 0.0114(15) 0.0075(16)
C16 0.0667(18) 0.120(3) 0.089(2) -0.035(2) 0.0183(17) -0.0133(18)

loop_
_atom_type_symbol
_atom_type_description
_atom_type_scat_dispersion_real
_atom_type_scat_dispersion_imag
_atom_type_scat_source
C C 0.0033 0.0016 'International Tables Vol C Tables 4.2.6.8 and 6.1.1.4'
H H 0.0000 0.0000 'International Tables Vol C Tables 4.2.6.8 and 6.1.1.4'
N N 0.0061 0.0033 'International Tables Vol C Tables 4.2.6.8 and 6.1.1.4'
S S 0.1246 0.1234 'International Tables Vol C Tables 4.2.6.8 and 6.1.1.4'
Zn Zn 0.2839 1.4301 'International Tables Vol C Tables 4.2.6.8 and 6.1.1.4'

loop_
_geom_angle_atom_site_label_1
_geom_angle_atom_site_label_2
_geom_angle_atom_site_label_3
_geom_angle
_geom_angle_site_symmetry_1
_geom_angle_site_symmetry_3
_geom_angle_publ_flag
N1 Zn01 N1 98.38(10) 2_656 . y
N2 Zn01 N1 110.18(9) 2_656 . y
N2 Zn01 N1 110.18(9) . 2_656 y
N2 Zn01 N1 107.73(9) 2_656 2_656 y
N2 Zn01 N1 107.73(9) . . y
N2 Zn01 N2 120.41(14) . 2_656 y
C5 N1 Zn01 119.23(16) . . ?
C1 N1 Zn01 123.31(15) . . ?
C1 N1 C5 116.5(2) . . ?
C13 C8 C7 121.2(2) . . ?
C9 C8 C7 119.6(2) . . ?
C9 C8 C13 119.2(2) . . ?
C18 N2 Zn01 174.5(2) . . ?
C4 C3 C6 122.9(2) . . ?
C2 C3 C4 115.7(2) . . ?
C2 C3 C6 121.3(2) . . ?
C8 C7 H7 116.7 . . ?
C6 C7 C8 126.6(2) . . ?
C6 C7 H7 116.7 . . ?
C8 C13 C12 118.5(2) . . ?
C14 C13 C8 123.7(2) . . ?
C14 C13 C12 117.8(2) . . ?
C8 C9 H9 119.2 . . ?
C8 C9 C10 121.5(2) . . ?
C10 C9 H9 119.2 . . ?
C3 C4 H4 119.9 . . ?
C5 C4 C3 120.2(2) . . ?
C5 C4 H4 119.9 . . ?
C3 C6 H6 117.2 . . ?
C7 C6 C3 125.6(2) . . ?
C7 C6 H6 117.2 . . ?
N2 C18 S1 178.2(3) . . ?
N1 C5 C4 123.6(2) . . ?
N1 C5 H5 118.2 . . ?
C4 C5 H5 118.2 . . ?
C13 C14 H14 119.5 . . ?
C15 C14 C13 121.0(3) . . ?
C15 C14 H14 119.5 . . ?
C11 C12 C13 119.5(2) . . ?
C11 C12 C17 121.6(3) . . ?
C17 C12 C13 118.9(2) . . ?
C3 C2 H2 119.8 . . ?
C1 C2 C3 120.5(2) . . ?
C1 C2 H2 119.8 . . ?
N1 C1 C2 123.4(2) . . ?
N1 C1 H1 118.3 . . ?
C2 C1 H1 118.3 . . ?
C9 C10 H10 119.8 . . ?
C11 C10 C9 120.5(2) . . ?
C11 C10 H10 119.8 . . ?
C12 C11 H11 119.6 . . ?
C10 C11 C12 120.8(2) . . ?
C10 C11 H11 119.6 . . ?
C12 C17 H17 119.3 . . ?
C16 C17 C12 121.4(3) . . ?
C16 C17 H17 119.3 . . ?
C14 C15 H15 119.7 . . ?
C14 C15 C16 120.7(3) . . ?
C16 C15 H15 119.7 . . ?
C17 C16 C15 120.2(3) . . ?
C17 C16 H16 119.9 . . ?
C15 C16 H16 119.9 . . ?

loop_
_geom_bond_atom_site_label_1
_geom_bond_atom_site_label_2
_geom_bond_distance
_geom_bond_site_symmetry_2
_geom_bond_publ_flag
Zn01 N1 2.0278(19) 2_656 y
Zn01 N1 2.0278(19) . y
Zn01 N2 1.915(2) . y
Zn01 N2 1.915(2) 2_656 y
S1 C18 1.606(3) . ?
N1 C5 1.340(3) . ?
N1 C1 1.333(3) . ?
C8 C7 1.465(3) . ?
C8 C13 1.426(3) . ?
C8 C9 1.375(3) . ?
N2 C18 1.152(3) . ?
C3 C4 1.392(3) . ?
C3 C6 1.452(3) . ?
C3 C2 1.392(3) . ?
C7 H7 0.9300 . ?
C7 C6 1.322(3) . ?
C13 C14 1.413(3) . ?
C13 C12 1.429(3) . ?
C9 H9 0.9300 . ?
C9 C10 1.394(3) . ?
C4 H4 0.9300 . ?
C4 C5 1.361(3) . ?
C6 H6 0.9300 . ?
C5 H5 0.9300 . ?
C14 H14 0.9300 . ?
C14 C15 1.359(3) . ?
C12 C11 1.403(4) . ?
C12 C17 1.415(4) . ?
C2 H2 0.9300 . ?
C2 C1 1.366(3) . ?
C1 H1 0.9300 . ?
C10 H10 0.9300 . ?
C10 C11 1.353(4) . ?
C11 H11 0.9300 . ?
C17 H17 0.9300 . ?
C17 C16 1.339(4) . ?
C15 H15 0.9300 . ?
C15 C16 1.404(5) . ?
C16 H16 0.9300 . ?

loop_
_geom_torsion_atom_site_label_1
_geom_torsion_atom_site_label_2
_geom_torsion_atom_site_label_3
_geom_torsion_atom_site_label_4
_geom_torsion
_geom_torsion_site_symmetry_1
_geom_torsion_site_symmetry_2
_geom_torsion_site_symmetry_3
_geom_torsion_site_symmetry_4
_geom_torsion_publ_flag
Zn01 N1 C5 C4 -169.3(2) . . . . ?
Zn01 N1 C1 C2 168.41(19) . . . . ?
C8 C7 C6 C3 -180.0(2) . . . . ?
C8 C13 C14 C15 179.1(3) . . . . ?
C8 C13 C12 C11 -1.3(3) . . . . ?
C8 C13 C12 C17 -179.7(2) . . . . ?
C8 C9 C10 C11 -1.2(4) . . . . ?
C3 C4 C5 N1 -0.9(4) . . . . ?
C3 C2 C1 N1 1.7(4) . . . . ?
C7 C8 C13 C14 5.2(3) . . . . ?
C7 C8 C13 C12 -176.5(2) . . . . ?
C7 C8 C9 C10 177.7(2) . . . . ?
C13 C8 C7 C6 -157.1(2) . . . . ?
C13 C8 C9 C10 -1.0(3) . . . . ?
C13 C14 C15 C16 0.1(5) . . . . ?
C13 C12 C11 C10 -0.8(4) . . . . ?
C13 C12 C17 C16 0.9(4) . . . . ?
C9 C8 C7 C6 24.3(4) . . . . ?
C9 C8 C13 C14 -176.2(2) . . . . ?
C9 C8 C13 C12 2.1(3) . . . . ?
C9 C10 C11 C12 2.0(4) . . . . ?
C4 C3 C6 C7 18.5(4) . . . . ?
C4 C3 C2 C1 -2.3(3) . . . . ?
C6 C3 C4 C5 -178.4(2) . . . . ?
C6 C3 C2 C1 178.0(2) . . . . ?
C5 N1 C1 C2 -0.5(4) . . . . ?
C14 C13 C12 C11 177.1(2) . . . . ?
C14 C13 C12 C17 -1.3(3) . . . . ?
C14 C15 C16 C17 -0.6(5) . . . . ?
C12 C13 C14 C15 0.8(4) . . . . ?
C12 C17 C16 C15 0.1(5) . . . . ?
C2 C3 C4 C5 1.9(3) . . . . ?
C2 C3 C6 C7 -161.9(2) . . . . ?
C1 N1 C5 C4 0.2(4) . . . . ?
C11 C12 C17 C16 -177.5(3) . . . . ?
C17 C12 C11 C10 177.6(2) . . . . ?
